data_7707692
loop_
_publ_author_name
'Caddeo, Francesco'
'Fern\'andez-Moreira, Vanesa'
'Arca, Massimiliano'
'Pintus, Anna'
'Laguna, Antonio'
'Lippolis, Vito'
'Gimeno, M Concepci\'on'

_publ_section_title
;
 Luminescent gold-thallium derivatives with a pyridine-containing
 12-membered aza-thioether macrocycle.
;
_journal_issue 28
_journal_name_full 'Dalton transactions (Cambridge, England : 2003)'
_journal_page_first 9709
_journal_page_last 9718
_journal_paper_doi 10.1039/d1dt01599k
_journal_volume 50
_journal_year 2021
_chemical_formula_sum 'C35 H15 Au2 F20 N S3 Tl2'
_chemical_formula_weight 1728.33
_space_group_crystal_system monoclinic
_space_group_IT_number 14
_space_group_name_Hall '-P 2yn'
_space_group_name_H-M_alt 'P 1 21/n 1'
_atom_sites_solution_hydrogens geom
_atom_sites_solution_primary direct
_audit_creation_method SHELXL-2016/6
_audit_update_record
;
2021-05-11 deposited with the CCDC.	2021-06-11 downloaded from the CCDC.
;
_cell_angle_alpha 90
_cell_angle_beta 94.5410(10)
_cell_angle_gamma 90
_cell_formula_units_Z 4
_cell_length_a 15.4455(2)
_cell_length_b 12.42490(10)
_cell_length_c 20.2617(2)
_cell_measurement_reflns_used 24106
_cell_measurement_temperature 173(2)
_cell_measurement_theta_max 28.8159
_cell_measurement_theta_min 4.1675
_cell_volume 3876.19(7)
_computing_cell_refinement
;
CrysAlisPro, Agilent Technologies,
Version 1.171.35.21 (release 20-01-2012 CrysAlis171 .NET)
(compiled Jan 23 2012,18:06:46)
;
_computing_data_collection
;
CrysAlisPro, Agilent Technologies,
Version 1.171.35.21 (release 20-01-2012 CrysAlis171 .NET)
(compiled Jan 23 2012,18:06:46)
;
_computing_data_reduction
;
CrysAlisPro, Agilent Technologies,
Version 1.171.35.21 (release 20-01-2012 CrysAlis171 .NET)
(compiled Jan 23 2012,18:06:46)
;
_computing_structure_refinement 'SHELXL-2016/6 (Sheldrick, 2016)'
_computing_structure_solution SHELXS
_diffrn_ambient_temperature 173(2)
_diffrn_detector_area_resol_mean 16.0655
_diffrn_measured_fraction_theta_full 0.994
_diffrn_measured_fraction_theta_max 0.913
_diffrn_measurement_device_type 'Xcalibur, Sapphire3'
_diffrn_measurement_method 'w rotations'
_diffrn_radiation_type MoK\a
_diffrn_radiation_wavelength 0.71073
_diffrn_reflns_av_R_equivalents 0.0344
_diffrn_reflns_av_unetI/netI 0.0274
_diffrn_reflns_Laue_measured_fraction_full 0.994
_diffrn_reflns_Laue_measured_fraction_max 0.913
_diffrn_reflns_limit_h_max 20
_diffrn_reflns_limit_h_min -20
_diffrn_reflns_limit_k_max 16
_diffrn_reflns_limit_k_min -16
_diffrn_reflns_limit_l_max 27
_diffrn_reflns_limit_l_min -27
_diffrn_reflns_number 43489
_diffrn_reflns_point_group_measured_fraction_full 0.994
_diffrn_reflns_point_group_measured_fraction_max 0.913
_diffrn_reflns_theta_full 25.242
_diffrn_reflns_theta_max 28.861
_diffrn_reflns_theta_min 4.215
_diffrn_source 'Enhance (Mo) X-ray Source'
_exptl_absorpt_coefficient_mu 16.125
_exptl_absorpt_correction_T_max 1.00000
_exptl_absorpt_correction_T_min 0.089
_exptl_absorpt_correction_type multi-scan
_exptl_absorpt_process_details
;
CrysAlisPro, Agilent Technologies,
Version 1.171.35.21 (release 20-01-2012 CrysAlis171 .NET)
(compiled Jan 23 2012,18:06:46)
Empirical absorption correction using spherical harmonics,
 implemented in SCALE3 ABSPACK scaling algorithm.
;
_exptl_crystal_colour yellow-green
_exptl_crystal_density_diffrn 2.962
_exptl_crystal_description prism
_exptl_crystal_F_000 3120
_exptl_crystal_size_max 0.290
_exptl_crystal_size_mid 0.200
_exptl_crystal_size_min 0.160
_exptl_transmission_factor_max 1.00000
_exptl_transmission_factor_min 0.37236
_refine_diff_density_max 1.707
_refine_diff_density_min -1.777
_refine_diff_density_rms 0.177
_refine_ls_extinction_method none
_refine_ls_goodness_of_fit_ref 1.112
_refine_ls_hydrogen_treatment constr
_refine_ls_matrix_type full
_refine_ls_number_parameters 568
_refine_ls_number_reflns 9282
_refine_ls_number_restraints 0
_refine_ls_restrained_S_all 1.112
_refine_ls_R_factor_all 0.0271
_refine_ls_R_factor_gt 0.0232
_refine_ls_shift/su_max 0.003
_refine_ls_shift/su_mean 0.000
_refine_ls_structure_factor_coef Fsqd
_refine_ls_weighting_details 'w=1/[\s^2^(Fo^2^)+(0.0234P)^2^+3.7516P] where P=(Fo^2^+2Fc^2^)/3'
_refine_ls_weighting_scheme calc
_refine_ls_wR_factor_gt 0.0510
_refine_ls_wR_factor_ref 0.0524
_reflns_Friedel_coverage 0.000
_reflns_number_gt 8510
_reflns_number_total 9282
_reflns_threshold_expression 'I > 2\s(I)'
_cod_data_source_file d1dt01599k2.cif
_cod_data_source_block c313
_cod_depositor_comments 'Adding full bibliography for 7707691--7707693.cif.'
_cod_original_sg_symbol_H-M 'P 21/n'
_cod_database_code 7707692
_shelx_shelxl_version_number 2016/6
_shelx_space_group_comment
;
The symmetry employed for this shelxl refinement is uniquely defined
by the following loop, which should always be used as a source of
symmetry information in preference to the above space-group names.
They are only intended as comments.
;
_shelx_estimated_absorpt_t_min 0.089
_shelx_estimated_absorpt_t_max 0.182

loop_
_space_group_symop_operation_xyz
'x, y, z'
'-x+1/2, y+1/2, -z+1/2'
'-x, -y, -z'
'x-1/2, -y-1/2, z-1/2'

loop_
_atom_site_label
_atom_site_type_symbol
_atom_site_fract_x
_atom_site_fract_y
_atom_site_fract_z
_atom_site_U_iso_or_equiv
_atom_site_adp_type
_atom_site_occupancy
_atom_site_site_symmetry_order
_atom_site_calc_flag
_atom_site_refinement_flags_posn
_atom_site_refinement_flags_adp
_atom_site_refinement_flags_occupancy
_atom_site_disorder_assembly
_atom_site_disorder_group
Au1 Au 0.47317(2) 0.87270(2) 0.30845(2) 0.01586(4) Uani 1 1 d . . . . .
Au2 Au 0.23556(2) 0.56955(2) 0.23017(2) 0.01213(4) Uani 1 1 d . . . . .
Tl1 Tl 0.44842(2) 0.60733(2) 0.27934(2) 0.01346(4) Uani 1 1 d . . . . .
Tl2 Tl 0.28387(2) 0.82703(2) 0.26574(2) 0.01688(4) Uani 1 1 d . . . . .
C1 C 0.4232(3) 0.9177(3) 0.3948(2) 0.0165(8) Uani 1 1 d . . . . .
C2 C 0.4307(3) 1.0235(3) 0.4154(2) 0.0184(9) Uani 1 1 d . . . . .
C3 C 0.4021(3) 1.0611(3) 0.4749(2) 0.0193(9) Uani 1 1 d . . . . .
C4 C 0.3664(3) 0.9901(4) 0.5162(2) 0.0234(10) Uani 1 1 d . . . . .
C5 C 0.3576(3) 0.8824(4) 0.4982(2) 0.0236(10) Uani 1 1 d . . . . .
C6 C 0.3843(3) 0.8504(3) 0.4383(2) 0.0193(9) Uani 1 1 d . . . . .
C11 C 0.5332(3) 0.8390(3) 0.2241(2) 0.0165(9) Uani 1 1 d . . . . .
C12 C 0.6227(3) 0.8335(3) 0.2244(2) 0.0189(9) Uani 1 1 d . . . . .
C13 C 0.6666(3) 0.8178(3) 0.1685(2) 0.0215(10) Uani 1 1 d . . . . .
C14 C 0.6206(3) 0.8030(3) 0.1082(2) 0.0208(9) Uani 1 1 d . . . . .
C15 C 0.5312(3) 0.8057(3) 0.1047(2) 0.0184(9) Uani 1 1 d . . . . .
C16 C 0.4908(3) 0.8242(3) 0.1617(2) 0.0166(8) Uani 1 1 d . . . . .
F1 F 0.46705(18) 1.09727(19) 0.37758(13) 0.0260(6) Uani 1 1 d . . . . .
F2 F 0.41058(18) 1.1653(2) 0.49171(13) 0.0286(6) Uani 1 1 d . . . . .
F3 F 0.33860(17) 1.0244(2) 0.57430(13) 0.0324(7) Uani 1 1 d . . . . .
F4 F 0.32213(19) 0.8131(2) 0.53952(15) 0.0366(7) Uani 1 1 d . . . . .
F5 F 0.37172(18) 0.74436(19) 0.42239(14) 0.0315(6) Uani 1 1 d . . . . .
F6 F 0.67189(17) 0.8430(2) 0.28246(13) 0.0263(6) Uani 1 1 d . . . . .
F7 F 0.75408(16) 0.8138(2) 0.17177(15) 0.0327(7) Uani 1 1 d . . . . .
F8 F 0.66224(17) 0.7837(2) 0.05406(14) 0.0304(6) Uani 1 1 d . . . . .
F9 F 0.48547(16) 0.7906(2) 0.04625(12) 0.0259(6) Uani 1 1 d . . . . .
F10 F 0.40183(15) 0.82540(19) 0.15507(12) 0.0195(5) Uani 1 1 d . . . . .
S1 S 0.45743(7) 0.36787(8) 0.30639(5) 0.0144(2) Uani 1 1 d . . . . .
S2 S 0.52250(7) 0.48375(8) 0.16474(5) 0.0158(2) Uani 1 1 d . . . . .
S3 S 0.52846(7) 0.56809(8) 0.41690(5) 0.0145(2) Uani 1 1 d . . . . .
N1 N 0.6309(2) 0.5876(2) 0.28699(16) 0.0122(7) Uani 1 1 d . . . . .
C17 C 0.5517(3) 0.3262(3) 0.2647(2) 0.0159(8) Uani 1 1 d . . . . .
H17A H 0.603095 0.368079 0.282124 0.019 Uiso 1 1 calc R U . . .
H17B H 0.563636 0.249095 0.273717 0.019 Uiso 1 1 calc R U . . .
C18 C 0.5361(3) 0.3441(3) 0.1903(2) 0.0181(9) Uani 1 1 d . . . . .
H18A H 0.483519 0.303542 0.174064 0.022 Uiso 1 1 calc R U . . .
H18B H 0.585777 0.313392 0.168616 0.022 Uiso 1 1 calc R U . . .
C19 C 0.6324(3) 0.5327(3) 0.1695(2) 0.0191(9) Uani 1 1 d . . . . .
H19A H 0.668370 0.477079 0.149851 0.023 Uiso 1 1 calc R U . . .
H19B H 0.633382 0.597032 0.140767 0.023 Uiso 1 1 calc R U . . .
C20 C 0.6774(3) 0.5627(3) 0.2362(2) 0.0133(8) Uani 1 1 d . . . . .
C21 C 0.7675(3) 0.5671(3) 0.2406(2) 0.0163(8) Uani 1 1 d . . . . .
H21 H 0.798612 0.552583 0.202993 0.020 Uiso 1 1 calc R U . . .
C22 C 0.8107(3) 0.5928(3) 0.3002(2) 0.0177(9) Uani 1 1 d . . . . .
H22 H 0.872411 0.593773 0.304740 0.021 Uiso 1 1 calc R U . . .
C23 C 0.7641(3) 0.6172(3) 0.3535(2) 0.0155(8) Uani 1 1 d . . . . .
H23 H 0.793168 0.635479 0.395068 0.019 Uiso 1 1 calc R U . . .
C24 C 0.6736(3) 0.6145(3) 0.3455(2) 0.0135(8) Uani 1 1 d . . . . .
C25 C 0.6227(3) 0.6490(3) 0.4019(2) 0.0153(8) Uani 1 1 d . . . . .
H25A H 0.603157 0.724080 0.393677 0.018 Uiso 1 1 calc R U . . .
H25B H 0.662300 0.649289 0.442798 0.018 Uiso 1 1 calc R U . . .
C26 C 0.5696(3) 0.4318(3) 0.4168(2) 0.0158(8) Uani 1 1 d . . . . .
H26A H 0.618250 0.427630 0.387876 0.019 Uiso 1 1 calc R U . . .
H26B H 0.591993 0.411586 0.462189 0.019 Uiso 1 1 calc R U . . .
C27 C 0.4983(3) 0.3534(3) 0.3920(2) 0.0175(9) Uani 1 1 d . . . . .
H27A H 0.449038 0.361671 0.419979 0.021 Uiso 1 1 calc R U . . .
H27B H 0.520917 0.279301 0.398514 0.021 Uiso 1 1 calc R U . . .
C31 C 0.1903(3) 0.5615(3) 0.32228(19) 0.0127(8) Uani 1 1 d . . . . .
C32 C 0.1044(3) 0.5824(3) 0.3319(2) 0.0133(8) Uani 1 1 d . . . . .
C33 C 0.0693(3) 0.5742(3) 0.3928(2) 0.0145(8) Uani 1 1 d . . . . .
C34 C 0.1225(3) 0.5427(3) 0.4478(2) 0.0162(8) Uani 1 1 d . . . . .
C35 C 0.2088(3) 0.5248(3) 0.44092(19) 0.0145(8) Uani 1 1 d . . . . .
C36 C 0.2399(2) 0.5334(3) 0.37944(19) 0.0129(8) Uani 1 1 d . . . . .
C41 C 0.2770(2) 0.5808(3) 0.13691(19) 0.0126(8) Uani 1 1 d . . . . .
C42 C 0.3175(3) 0.5003(3) 0.1037(2) 0.0153(8) Uani 1 1 d . . . . .
C43 C 0.3495(3) 0.5115(3) 0.0423(2) 0.0172(9) Uani 1 1 d . . . . .
C44 C 0.3421(3) 0.6095(3) 0.0109(2) 0.0179(9) Uani 1 1 d . . . . .
C45 C 0.3010(3) 0.6925(3) 0.0408(2) 0.0161(8) Uani 1 1 d . . . . .
C46 C 0.2696(2) 0.6765(3) 0.10168(19) 0.0129(8) Uani 1 1 d . . . . .
F11 F 0.04804(16) 0.61104(19) 0.28016(12) 0.0196(5) Uani 1 1 d . . . . .
F12 F -0.01565(15) 0.5951(2) 0.39894(13) 0.0237(6) Uani 1 1 d . . . . .
F13 F 0.08986(15) 0.5296(2) 0.50647(11) 0.0210(5) Uani 1 1 d . . . . .
F14 F 0.26148(15) 0.4988(2) 0.49457(11) 0.0200(5) Uani 1 1 d . . . . .
F15 F 0.32571(14) 0.5103(2) 0.37644(12) 0.0198(5) Uani 1 1 d . . . . .
F16 F 0.32893(16) 0.40090(19) 0.13252(13) 0.0224(6) Uani 1 1 d . . . . .
F17 F 0.38852(18) 0.4288(2) 0.01327(13) 0.0270(6) Uani 1 1 d . . . . .
F18 F 0.37331(19) 0.6251(2) -0.04804(13) 0.0285(6) Uani 1 1 d . . . . .
F19 F 0.29345(17) 0.7885(2) 0.01035(12) 0.0233(6) Uani 1 1 d . . . . .
F20 F 0.22868(15) 0.76233(18) 0.12763(12) 0.0191(5) Uani 1 1 d . . . . .

loop_
_atom_site_aniso_label
_atom_site_aniso_U_11
_atom_site_aniso_U_22
_atom_site_aniso_U_33
_atom_site_aniso_U_23
_atom_site_aniso_U_13
_atom_site_aniso_U_12
Au1 0.01998(8) 0.01202(8) 0.01546(9) -0.00010(6) 0.00060(6) -0.00110(6)
Au2 0.01508(8) 0.01446(8) 0.00735(8) 0.00062(5) 0.00394(6) -0.00063(5)
Tl1 0.01462(8) 0.01196(7) 0.01393(8) 0.00017(5) 0.00189(6) 0.00099(5)
Tl2 0.02039(8) 0.01551(8) 0.01524(8) -0.00151(6) 0.00450(6) 0.00130(6)
C1 0.018(2) 0.0158(19) 0.015(2) -0.0003(16) -0.0032(17) 0.0048(16)
C2 0.020(2) 0.020(2) 0.014(2) 0.0025(17) -0.0048(17) -0.0009(17)
C3 0.019(2) 0.019(2) 0.020(2) -0.0054(17) -0.0041(18) 0.0033(17)
C4 0.016(2) 0.038(3) 0.016(2) -0.006(2) 0.0003(17) 0.0068(19)
C5 0.019(2) 0.027(2) 0.025(3) 0.0058(19) 0.0045(19) 0.0017(18)
C6 0.020(2) 0.016(2) 0.023(2) 0.0009(17) 0.0018(18) 0.0032(17)
C11 0.024(2) 0.0093(18) 0.016(2) 0.0029(15) 0.0001(17) -0.0034(16)
C12 0.021(2) 0.0127(19) 0.022(2) 0.0054(16) -0.0030(18) -0.0024(16)
C13 0.0105(19) 0.019(2) 0.035(3) 0.0058(19) 0.0027(19) 0.0003(16)
C14 0.020(2) 0.018(2) 0.025(2) 0.0020(18) 0.0114(19) 0.0005(17)
C15 0.018(2) 0.0144(19) 0.023(2) -0.0008(17) 0.0039(18) -0.0013(16)
C16 0.0139(19) 0.0127(19) 0.023(2) 0.0006(16) 0.0016(17) -0.0011(15)
F1 0.0435(16) 0.0140(12) 0.0201(14) -0.0006(10) 0.0007(12) -0.0060(11)
F2 0.0345(15) 0.0235(13) 0.0268(15) -0.0119(11) -0.0033(12) 0.0030(11)
F3 0.0287(15) 0.0513(18) 0.0177(14) -0.0077(13) 0.0054(12) 0.0052(13)
F4 0.0370(16) 0.0385(17) 0.0371(17) 0.0114(14) 0.0194(14) -0.0064(13)
F5 0.0390(16) 0.0140(12) 0.0436(17) 0.0011(12) 0.0168(14) -0.0023(11)
F6 0.0256(14) 0.0258(13) 0.0260(15) 0.0069(11) -0.0076(12) -0.0048(11)
F7 0.0148(12) 0.0355(15) 0.0480(18) 0.0087(14) 0.0028(13) 0.0008(11)
F8 0.0271(14) 0.0340(15) 0.0326(16) -0.0020(12) 0.0176(12) 0.0044(12)
F9 0.0237(13) 0.0359(15) 0.0184(13) -0.0054(11) 0.0037(11) -0.0058(12)
F10 0.0134(11) 0.0240(13) 0.0215(13) -0.0006(10) 0.0037(10) -0.0013(10)
S1 0.0168(5) 0.0136(5) 0.0130(5) -0.0007(4) 0.0033(4) -0.0008(4)
S2 0.0189(5) 0.0171(5) 0.0112(5) -0.0016(4) 0.0000(4) 0.0004(4)
S3 0.0175(5) 0.0152(5) 0.0115(5) -0.0016(4) 0.0047(4) 0.0001(4)
N1 0.0183(17) 0.0090(15) 0.0090(16) -0.0020(12) 0.0005(14) -0.0013(13)
C17 0.0143(19) 0.016(2) 0.018(2) -0.0024(16) 0.0034(17) 0.0029(15)
C18 0.024(2) 0.0142(19) 0.017(2) -0.0041(16) 0.0040(18) -0.0017(16)
C19 0.024(2) 0.023(2) 0.011(2) -0.0037(17) 0.0044(17) -0.0100(18)
C20 0.021(2) 0.0102(18) 0.0095(19) 0.0020(14) 0.0038(16) -0.0028(15)
C21 0.021(2) 0.0121(19) 0.017(2) 0.0008(16) 0.0081(17) -0.0007(16)
C22 0.014(2) 0.021(2) 0.017(2) 0.0061(17) 0.0006(17) 0.0008(16)
C23 0.019(2) 0.0163(19) 0.011(2) -0.0007(15) -0.0006(16) -0.0032(16)
C24 0.019(2) 0.0077(17) 0.014(2) -0.0003(14) 0.0014(17) -0.0031(15)
C25 0.019(2) 0.0152(19) 0.011(2) -0.0037(15) 0.0013(16) -0.0021(16)
C26 0.019(2) 0.0140(19) 0.015(2) 0.0009(16) 0.0023(17) -0.0006(16)
C27 0.024(2) 0.0154(19) 0.014(2) 0.0025(16) 0.0036(17) -0.0008(17)
C31 0.022(2) 0.0100(18) 0.0071(18) -0.0006(14) 0.0052(16) -0.0010(15)
C32 0.017(2) 0.0126(18) 0.0103(19) 0.0024(15) 0.0009(16) 0.0021(15)
C33 0.0134(19) 0.019(2) 0.011(2) 0.0026(16) 0.0041(16) 0.0020(15)
C34 0.021(2) 0.018(2) 0.010(2) 0.0007(16) 0.0053(17) -0.0010(16)
C35 0.018(2) 0.0173(19) 0.0078(19) 0.0033(15) 0.0002(16) -0.0004(16)
C36 0.0104(18) 0.0173(19) 0.012(2) 0.0005(15) 0.0032(15) 0.0007(15)
C41 0.0123(18) 0.0193(19) 0.0064(18) -0.0008(15) 0.0018(15) 0.0003(15)
C42 0.016(2) 0.0155(19) 0.014(2) 0.0027(16) 0.0010(16) -0.0044(16)
C43 0.015(2) 0.021(2) 0.016(2) -0.0079(17) 0.0045(17) -0.0013(16)
C44 0.020(2) 0.029(2) 0.0056(19) -0.0034(16) 0.0033(16) -0.0056(17)
C45 0.018(2) 0.020(2) 0.011(2) 0.0023(16) -0.0014(16) -0.0028(16)
C46 0.0101(18) 0.0176(19) 0.0110(19) -0.0023(15) 0.0015(15) -0.0005(15)
F11 0.0238(13) 0.0252(13) 0.0098(12) 0.0049(10) 0.0003(10) 0.0062(10)
F12 0.0147(12) 0.0389(15) 0.0183(13) 0.0038(11) 0.0064(10) 0.0061(11)
F13 0.0206(12) 0.0345(14) 0.0092(12) 0.0034(10) 0.0087(10) -0.0032(11)
F14 0.0176(12) 0.0290(13) 0.0126(12) 0.0052(10) -0.0029(10) -0.0001(10)
F15 0.0110(11) 0.0308(14) 0.0183(13) 0.0027(11) 0.0050(10) 0.0038(10)
F16 0.0283(14) 0.0180(12) 0.0220(14) 0.0028(10) 0.0082(11) 0.0019(10)
F17 0.0369(16) 0.0237(13) 0.0222(14) -0.0084(11) 0.0142(12) 0.0014(11)
F18 0.0407(16) 0.0356(15) 0.0108(13) -0.0047(11) 0.0112(12) -0.0059(12)
F19 0.0320(14) 0.0239(13) 0.0140(13) 0.0097(10) 0.0013(11) 0.0000(11)
F20 0.0222(12) 0.0175(12) 0.0181(12) -0.0001(10) 0.0053(10) 0.0055(10)

loop_
_atom_type_symbol
_atom_type_description
_atom_type_scat_dispersion_real
_atom_type_scat_dispersion_imag
_atom_type_scat_source
C C 0.0033 0.0016 'International Tables Vol C Tables 4.2.6.8 and 6.1.1.4'
H H 0.0000 0.0000 'International Tables Vol C Tables 4.2.6.8 and 6.1.1.4'
N N 0.0061 0.0033 'International Tables Vol C Tables 4.2.6.8 and 6.1.1.4'
F F 0.0171 0.0103 'International Tables Vol C Tables 4.2.6.8 and 6.1.1.4'
S S 0.1246 0.1234 'International Tables Vol C Tables 4.2.6.8 and 6.1.1.4'
Au Au -2.0133 8.8022 'International Tables Vol C Tables 4.2.6.8 and 6.1.1.4'
Tl Tl -2.8358 9.6688 'International Tables Vol C Tables 4.2.6.8 and 6.1.1.4'

loop_
_geom_angle_atom_site_label_1
_geom_angle_atom_site_label_2
_geom_angle_atom_site_label_3
_geom_angle
_geom_angle_site_symmetry_1
_geom_angle_site_symmetry_3
_geom_angle_publ_flag
C1 Au1 C11 174.10(16) . . ?
C1 Au1 Tl2 82.79(11) . . ?
C11 Au1 Tl2 102.31(11) . . ?
C1 Au1 Tl1 111.87(12) . . ?
C11 Au1 Tl1 72.93(11) . . ?
Tl2 Au1 Tl1 70.947(5) . . ?
C31 Au2 C41 177.92(15) . . ?
C31 Au2 Tl2 83.40(10) . 2_545 ?
C41 Au2 Tl2 97.59(11) . 2_545 ?
C31 Au2 Tl2 86.37(10) . . ?
C41 Au2 Tl2 93.02(11) . . ?
Tl2 Au2 Tl2 164.700(5) 2_545 . ?
C31 Au2 Tl1 97.60(11) . . ?
C41 Au2 Tl1 83.97(11) . . ?
Tl2 Au2 Tl1 103.027(6) 2_545 . ?
Tl2 Au2 Tl1 67.076(5) . . ?
N1 Tl1 S3 66.31(7) . . ?
N1 Tl1 S1 82.73(7) . . ?
S3 Tl1 S1 70.25(3) . . ?
N1 Tl1 S2 64.46(7) . . ?
S3 Tl1 S2 118.00(3) . . ?
S1 Tl1 S2 68.39(3) . . ?
N1 Tl1 Au1 88.64(6) . . ?
S3 Tl1 Au1 87.915(19) . . ?
S1 Tl1 Au1 158.17(2) . . ?
S2 Tl1 Au1 125.23(2) . . ?
N1 Tl1 Au2 160.94(6) . . ?
S3 Tl1 Au2 124.70(2) . . ?
S1 Tl1 Au2 86.945(19) . . ?
S2 Tl1 Au2 96.832(19) . . ?
Au1 Tl1 Au2 106.323(5) . . ?
N1 Tl1 Tl2 137.77(6) . . ?
S3 Tl1 Tl2 114.62(2) . . ?
S1 Tl1 Tl2 139.03(2) . . ?
S2 Tl1 Tl2 127.001(19) . . ?
Au1 Tl1 Tl2 50.393(4) . . ?
Au2 Tl1 Tl2 55.935(4) . . ?
Au2 Tl2 Au1 84.351(6) 2 . ?
Au2 Tl2 Au2 159.167(6) 2 . ?
Au1 Tl2 Au2 115.643(6) . . ?
Au2 Tl2 Tl1 142.674(6) 2 . ?
Au1 Tl2 Tl1 58.660(5) . . ?
Au2 Tl2 Tl1 56.990(4) . . ?
C2 C1 C6 114.3(4) . . ?
C2 C1 Au1 119.4(3) . . ?
C6 C1 Au1 126.2(3) . . ?
F1 C2 C1 120.3(4) . . ?
F1 C2 C3 116.0(4) . . ?
C1 C2 C3 123.6(4) . . ?
F2 C3 C4 120.4(4) . . ?
F2 C3 C2 120.6(4) . . ?
C4 C3 C2 119.0(4) . . ?
F3 C4 C3 120.1(4) . . ?
F3 C4 C5 119.9(4) . . ?
C3 C4 C5 119.9(4) . . ?
F4 C5 C6 122.0(4) . . ?
F4 C5 C4 119.3(4) . . ?
C6 C5 C4 118.7(4) . . ?
F5 C6 C5 116.2(4) . . ?
F5 C6 C1 119.5(4) . . ?
C5 C6 C1 124.3(4) . . ?
C12 C11 C16 113.3(4) . . ?
C12 C11 Au1 121.7(3) . . ?
C16 C11 Au1 125.0(3) . . ?
F6 C12 C13 116.6(4) . . ?
F6 C12 C11 119.3(4) . . ?
C13 C12 C11 124.1(4) . . ?
F7 C13 C14 118.9(4) . . ?
F7 C13 C12 121.4(4) . . ?
C14 C13 C12 119.7(4) . . ?
F8 C14 C13 120.3(4) . . ?
F8 C14 C15 120.5(4) . . ?
C13 C14 C15 119.2(4) . . ?
F9 C15 C16 121.5(4) . . ?
F9 C15 C14 119.8(4) . . ?
C16 C15 C14 118.7(4) . . ?
F10 C16 C15 115.9(4) . . ?
F10 C16 C11 119.1(4) . . ?
C15 C16 C11 125.0(4) . . ?
C27 S1 C17 100.7(2) . . ?
C27 S1 Tl1 106.20(13) . . ?
C17 S1 Tl1 102.89(13) . . ?
C19 S2 C18 102.7(2) . . ?
C19 S2 Tl1 101.31(14) . . ?
C18 S2 Tl1 107.61(14) . . ?
C26 S3 C25 103.43(19) . . ?
C26 S3 Tl1 105.66(14) . . ?
C25 S3 Tl1 91.81(13) . . ?
C20 N1 C24 118.6(3) . . ?
C20 N1 Tl1 124.9(2) . . ?
C24 N1 Tl1 116.2(3) . . ?
C18 C17 S1 110.4(3) . . ?
C17 C18 S2 115.2(3) . . ?
C20 C19 S2 119.7(3) . . ?
N1 C20 C21 122.6(4) . . ?
N1 C20 C19 120.5(4) . . ?
C21 C20 C19 116.9(4) . . ?
C22 C21 C20 118.8(4) . . ?
C21 C22 C23 119.6(4) . . ?
C22 C23 C24 119.0(4) . . ?
N1 C24 C23 121.4(4) . . ?
N1 C24 C25 119.4(4) . . ?
C23 C24 C25 119.1(4) . . ?
C24 C25 S3 116.4(3) . . ?
C27 C26 S3 110.8(3) . . ?
C26 C27 S1 116.2(3) . . ?
C32 C31 C36 113.9(4) . . ?
C32 C31 Au2 121.4(3) . . ?
C36 C31 Au2 124.7(3) . . ?
F11 C32 C31 120.4(4) . . ?
F11 C32 C33 115.8(3) . . ?
C31 C32 C33 123.9(4) . . ?
F12 C33 C34 119.9(4) . . ?
F12 C33 C32 121.0(3) . . ?
C34 C33 C32 119.1(4) . . ?
F13 C34 C35 120.5(4) . . ?
F13 C34 C33 120.5(4) . . ?
C35 C34 C33 119.0(4) . . ?
F14 C35 C34 119.3(4) . . ?
F14 C35 C36 121.3(4) . . ?
C34 C35 C36 119.4(4) . . ?
F15 C36 C35 115.8(3) . . ?
F15 C36 C31 119.5(4) . . ?
C35 C36 C31 124.7(4) . . ?
C42 C41 C46 113.1(4) . . ?
C42 C41 Au2 125.9(3) . . ?
C46 C41 Au2 121.0(3) . . ?
F16 C42 C41 119.5(4) . . ?
F16 C42 C43 115.5(4) . . ?
C41 C42 C43 125.0(4) . . ?
F17 C43 C44 119.8(4) . . ?
F17 C43 C42 121.3(4) . . ?
C44 C43 C42 118.9(4) . . ?
F18 C44 C43 121.3(4) . . ?
F18 C44 C45 119.7(4) . . ?
C43 C44 C45 119.0(4) . . ?
F19 C45 C46 121.1(4) . . ?
F19 C45 C44 119.3(4) . . ?
C46 C45 C44 119.6(4) . . ?
F20 C46 C45 116.0(3) . . ?
F20 C46 C41 119.5(3) . . ?
C45 C46 C41 124.5(4) . . ?

loop_
_geom_bond_atom_site_label_1
_geom_bond_atom_site_label_2
_geom_bond_distance
_geom_bond_site_symmetry_2
_geom_bond_publ_flag
Au1 C1 2.045(4) . ?
Au1 C11 2.051(4) . ?
Au1 Tl2 3.0363(2) . ?
Au1 Tl1 3.3660(2) . ?
Au2 C31 2.047(4) . ?
Au2 C41 2.047(4) . ?
Au2 Tl2 3.0299(2) 2_545 ?
Au2 Tl2 3.3505(2) . ?
Au2 Tl1 3.3917(2) . ?
Tl1 N1 2.821(3) . ?
Tl1 S3 2.9981(10) . ?
Tl1 S1 3.0266(10) . ?
Tl1 S2 3.0787(10) . ?
Tl1 Tl2 3.7251(2) . ?
C1 C2 1.382(6) . ?
C1 C6 1.386(6) . ?
C2 F1 1.345(5) . ?
C2 C3 1.397(6) . ?
C3 F2 1.342(5) . ?
C3 C4 1.362(6) . ?
C4 F3 1.354(5) . ?
C4 C5 1.390(7) . ?
C5 F4 1.347(5) . ?
C5 C6 1.372(6) . ?
C6 F5 1.367(5) . ?
C11 C12 1.383(6) . ?
C11 C16 1.390(6) . ?
C12 F6 1.355(5) . ?
C12 C13 1.379(6) . ?
C13 F7 1.349(5) . ?
C13 C14 1.376(6) . ?
C14 F8 1.336(5) . ?
C14 C15 1.378(6) . ?
C15 F9 1.342(5) . ?
C15 C16 1.376(6) . ?
C16 F10 1.370(4) . ?
S1 C27 1.807(4) . ?
S1 C17 1.815(4) . ?
S2 C19 1.799(4) . ?
S2 C18 1.819(4) . ?
S3 C26 1.808(4) . ?
S3 C25 1.815(4) . ?
N1 C20 1.336(5) . ?
N1 C24 1.352(5) . ?
C17 C18 1.524(6) . ?
C19 C20 1.516(5) . ?
C20 C21 1.389(6) . ?
C21 C22 1.370(6) . ?
C22 C23 1.379(6) . ?
C23 C24 1.395(6) . ?
C24 C25 1.499(6) . ?
C26 C27 1.525(6) . ?
C31 C32 1.381(6) . ?
C31 C36 1.382(5) . ?
C32 F11 1.355(4) . ?
C32 C33 1.391(6) . ?
C33 F12 1.353(5) . ?
C33 C34 1.386(6) . ?
C34 F13 1.338(5) . ?
C34 C35 1.371(6) . ?
C35 F14 1.344(4) . ?
C35 C36 1.374(5) . ?
C36 F15 1.362(4) . ?
C41 C42 1.381(6) . ?
C41 C46 1.386(5) . ?
C42 F16 1.372(5) . ?
C42 C43 1.383(6) . ?
C43 F17 1.350(5) . ?
C43 C44 1.374(6) . ?
C44 F18 1.337(5) . ?
C44 C45 1.376(6) . ?
C45 F19 1.344(5) . ?
C45 C46 1.375(5) . ?
C46 F20 1.367(4) . ?
